data_4314203
loop_
_publ_author_name
'Lan-Chang Liang'
'Wei-Ying Lee'
'Chen-Hsiung Hung'

_publ_section_title
;
 Amido Phosphine Complexes of Zinc
;
_journal_name_full 'Inorganic Chemistry'
_journal_page_first 5471
_journal_page_last 5473
_journal_paper_doi 10.1021/ic0346228
_journal_volume 42
_journal_year 2003
_chemical_formula_sum 'C32 H36 N P Zn'
_chemical_formula_weight 530.96
_chemical_name_systematic
; 
 ? 
;
_space_group_IT_number 2
_symmetry_cell_setting triclinic
_symmetry_space_group_name_Hall '-P 1'
_symmetry_space_group_name_H-M 'P -1'
_atom_sites_solution_hydrogens geom
_atom_sites_solution_primary direct
_atom_sites_solution_secondary difmap
_audit_creation_method SHELXL-97
_cell_angle_alpha 74.023(2)
_cell_angle_beta 87.753(2)
_cell_angle_gamma 68.543(2)
_cell_formula_units_Z 2
_cell_length_a 8.6494(10)
_cell_length_b 10.8019(12)
_cell_length_c 16.4582(19)
_cell_measurement_temperature 150(2)
_cell_volume 1372.6(3)
_computing_cell_refinement 'Bruker SMART'
_computing_data_collection 'Bruker SMART'
_computing_data_reduction 'Bruker SHELXTL'
_computing_molecular_graphics 'Bruker SHELXTL'
_computing_publication_material 'Bruker SHELXTL'
_computing_structure_refinement 'SHELXL-97 (Sheldrick, 1997)'
_computing_structure_solution 'SHELXS-97 (Sheldrick, 1990)'
_diffrn_ambient_temperature 150(2)
_diffrn_measured_fraction_theta_full 0.958
_diffrn_measured_fraction_theta_max 0.958
_diffrn_measurement_device_type 'CCD area detector'
_diffrn_measurement_method 'phi and omega scans'
_diffrn_radiation_monochromator graphite
_diffrn_radiation_source 'fine-focus sealed tube'
_diffrn_radiation_type MoK\a
_diffrn_radiation_wavelength 0.71073
_diffrn_reflns_av_R_equivalents 0.0478
_diffrn_reflns_av_sigmaI/netI 0.1240
_diffrn_reflns_limit_h_max 8
_diffrn_reflns_limit_h_min -11
_diffrn_reflns_limit_k_max 14
_diffrn_reflns_limit_k_min -13
_diffrn_reflns_limit_l_max 21
_diffrn_reflns_limit_l_min -21
_diffrn_reflns_number 8711
_diffrn_reflns_theta_full 27.53
_diffrn_reflns_theta_max 27.53
_diffrn_reflns_theta_min 1.29
_exptl_absorpt_coefficient_mu 0.973
_exptl_absorpt_correction_T_max 0.9486
_exptl_absorpt_correction_T_min 0.6421
_exptl_absorpt_correction_type none
_exptl_crystal_colour Yellow
_exptl_crystal_density_diffrn 1.285
_exptl_crystal_density_method 'not measured'
_exptl_crystal_description Plate
_exptl_crystal_F_000 560
_exptl_crystal_size_max 0.30
_exptl_crystal_size_mid 0.20
_exptl_crystal_size_min 0.11
_refine_diff_density_max 0.748
_refine_diff_density_min -0.518
_refine_diff_density_rms 0.121
_refine_ls_extinction_method none
_refine_ls_goodness_of_fit_ref 0.987
_refine_ls_hydrogen_treatment mixed
_refine_ls_matrix_type full
_refine_ls_number_parameters 325
_refine_ls_number_reflns 6070
_refine_ls_number_restraints 0
_refine_ls_restrained_S_all 0.987
_refine_ls_R_factor_all 0.0997
_refine_ls_R_factor_gt 0.0600
_refine_ls_shift/su_max 0.001
_refine_ls_shift/su_mean 0.000
_refine_ls_structure_factor_coef Fsqd
_refine_ls_weighting_details 'calc w=1/[\s^2^(Fo^2^)+(0.0930P)^2^+0.0000P] where P=(Fo^2^+2Fc^2^)/3'
_refine_ls_weighting_scheme calc
_refine_ls_wR_factor_gt 0.1739
_refine_ls_wR_factor_ref 0.1959
_reflns_number_gt 3458
_reflns_number_total 6070
_reflns_threshold_expression >2sigma(I)
_cod_data_source_file ic0346228si20030604_115044.cif
_cod_data_source_block h682m
_cod_depositor_comments
;
The following automatic conversions were performed:

'_symmetry_cell_setting' value 'Triclinic' changed to 'triclinic'
according to the built-in table from CIF Core dictionary named
'cif_core.dic' version 2.4.1 from 2010-06-29.

Automatic conversion script
Id: cif_fix_values 1646 2011-03-28 12:23:43Z adriana 
;
_cod_database_code 4314203

loop_
_symmetry_equiv_pos_as_xyz
'x, y, z'
'-x, -y, -z'

loop_
_atom_site_label
_atom_site_type_symbol
_atom_site_fract_x
_atom_site_fract_y
_atom_site_fract_z
_atom_site_U_iso_or_equiv
_atom_site_adp_type
_atom_site_occupancy
_atom_site_symmetry_multiplicity
_atom_site_calc_flag
_atom_site_refinement_flags
_atom_site_disorder_assembly
_atom_site_disorder_group
N1 N 0.7126(5) 0.1576(4) 0.2844(2) 0.0209(9) Uani 1 1 d . . .
P2 P 0.65781(16) -0.03075(13) 0.19665(8) 0.0215(3) Uani 1 1 d . . .
Zn1 Zn 0.56474(7) 0.21615(6) 0.18618(4) 0.0281(2) Uani 1 1 d . . .
C1 C 0.7892(6) -0.0778(5) 0.1127(3) 0.0233(11) Uani 1 1 d . . .
C2 C 0.7251(7) -0.0122(6) 0.0300(3) 0.0299(12) Uani 1 1 d . . .
H2 H 0.6193 0.0567 0.0190 0.036 Uiso 1 1 calc R . .
C3 C 0.8167(8) -0.0478(6) -0.0372(3) 0.0401(14) Uani 1 1 d . . .
H3 H 0.7735 -0.0021 -0.0929 0.048 Uiso 1 1 calc R . .
C4 C 0.9700(8) -0.1503(7) -0.0203(4) 0.0408(15) Uani 1 1 d . . .
H4 H 1.0307 -0.1758 -0.0649 0.049 Uiso 1 1 calc R . .
C5 C 1.0372(7) -0.2171(6) 0.0617(4) 0.0392(14) Uani 1 1 d . . .
H5 H 1.1429 -0.2863 0.0723 0.047 Uiso 1 1 calc R . .
C6 C 0.9469(6) -0.1807(6) 0.1282(3) 0.0324(12) Uani 1 1 d . . .
H6 H 0.9921 -0.2254 0.1836 0.039 Uiso 1 1 calc R . .
C7 C 0.5354(6) -0.1412(5) 0.2145(3) 0.0225(10) Uani 1 1 d . . .
C8 C 0.5595(6) -0.2428(5) 0.1734(3) 0.0282(12) Uani 1 1 d . . .
H8 H 0.6381 -0.2544 0.1332 0.034 Uiso 1 1 calc R . .
C9 C 0.4669(7) -0.3271(6) 0.1923(4) 0.0382(14) Uani 1 1 d . . .
H9 H 0.4837 -0.3950 0.1647 0.046 Uiso 1 1 calc R . .
C10 C 0.3495(7) -0.3102(6) 0.2520(4) 0.0377(14) Uani 1 1 d . . .
H10 H 0.2869 -0.3663 0.2642 0.045 Uiso 1 1 calc R . .
C11 C 0.3253(7) -0.2110(6) 0.2932(4) 0.0391(14) Uani 1 1 d . . .
H11 H 0.2465 -0.1999 0.3334 0.047 Uiso 1 1 calc R . .
C12 C 0.4193(6) -0.1261(5) 0.2747(3) 0.0288(12) Uani 1 1 d . . .
H12 H 0.4035 -0.0594 0.3031 0.035 Uiso 1 1 calc R . .
C13 C 0.7842(6) -0.0855(5) 0.2937(3) 0.0228(11) Uani 1 1 d . . .
C14 C 0.8606(6) -0.2258(5) 0.3391(3) 0.0274(12) Uani 1 1 d . . .
H14 H 0.8478 -0.2926 0.3173 0.033 Uiso 1 1 calc R . .
C15 C 0.9535(6) -0.2682(5) 0.4143(3) 0.0274(11) Uani 1 1 d . . .
H15 H 1.0050 -0.3616 0.4431 0.033 Uiso 1 1 calc R . .
C16 C 0.9667(6) -0.1651(5) 0.4451(3) 0.0278(11) Uani 1 1 d . . .
H16 H 1.0301 -0.1910 0.4956 0.033 Uiso 1 1 calc R . .
C17 C 0.8908(6) -0.0270(5) 0.4046(3) 0.0260(11) Uani 1 1 d . . .
H17 H 0.8995 0.0401 0.4275 0.031 Uiso 1 1 calc R . .
C18 C 0.7972(5) 0.0110(4) 0.3256(2) 0.0117(9) Uani 1 1 d . . .
C19 C 0.3137(7) 0.3281(7) 0.3902(4) 0.0452(15) Uani 1 1 d . . .
H19A H 0.2933 0.4047 0.4133 0.068 Uiso 1 1 calc R . .
H19B H 0.2352 0.2845 0.4101 0.068 Uiso 1 1 calc R . .
H19C H 0.3015 0.3611 0.3294 0.068 Uiso 1 1 calc R . .
C20 C 0.4887(7) 0.2243(6) 0.4180(3) 0.0312(12) Uani 1 1 d . . .
H20 H 0.5085 0.1496 0.3913 0.037 Uiso 1 1 calc R . .
C21 C 0.5026(7) 0.1615(6) 0.5135(3) 0.0390(14) Uani 1 1 d . . .
H21A H 0.6155 0.1008 0.5319 0.059 Uiso 1 1 calc R . .
H21B H 0.4307 0.1100 0.5281 0.059 Uiso 1 1 calc R . .
H21C H 0.4702 0.2342 0.5409 0.059 Uiso 1 1 calc R . .
C22 C 0.6150(6) 0.2902(5) 0.3888(3) 0.0253(11) Uani 1 1 d . . .
C23 C 0.6248(7) 0.3905(5) 0.4240(3) 0.0292(12) Uani 1 1 d . . .
H23 H 0.5563 0.4123 0.4670 0.035 Uiso 1 1 calc R . .
C24 C 0.7320(6) 0.4583(5) 0.3974(3) 0.0283(12) Uani 1 1 d . . .
H24 H 0.7372 0.5238 0.4228 0.034 Uiso 1 1 calc R . .
C25 C 0.8321(6) 0.4285(5) 0.3326(3) 0.0263(11) Uani 1 1 d . . .
H25 H 0.9049 0.4746 0.3148 0.032 Uiso 1 1 calc R . .
C26 C 0.8270(6) 0.3317(5) 0.2933(3) 0.0240(11) Uani 1 1 d . . .
C27 C 0.7206(6) 0.2591(5) 0.3235(3) 0.0225(10) Uani 1 1 d . . .
C28 C 0.9309(6) 0.3058(5) 0.2189(3) 0.0296(12) Uani 1 1 d . . .
H28 H 0.8663 0.2845 0.1807 0.035 Uiso 1 1 calc R . .
C29 C 1.0906(7) 0.1809(6) 0.2479(4) 0.0440(15) Uani 1 1 d . . .
H29A H 1.1537 0.1963 0.2883 0.066 Uiso 1 1 calc R . .
H29B H 1.1549 0.1670 0.2001 0.066 Uiso 1 1 calc R . .
H29C H 1.0646 0.1003 0.2738 0.066 Uiso 1 1 calc R . .
C30 C 0.9696(7) 0.4315(6) 0.1680(4) 0.0450(16) Uani 1 1 d . . .
H30A H 0.8688 0.5121 0.1549 0.067 Uiso 1 1 calc R . .
H30B H 1.0167 0.4152 0.1163 0.067 Uiso 1 1 calc R . .
H30C H 1.0475 0.4459 0.2007 0.067 Uiso 1 1 calc R . .
C31 C 0.4191(7) 0.3854(5) 0.1048(3) 0.0353(13) Uani 1 1 d . . .
H31 H 0.3938 0.4727 0.1124 0.042 Uiso 1 1 calc R . .
C32 C 0.3493(8) 0.3643(7) 0.0275(4) 0.0510(17) Uani 1 1 d . . .
H32A H 0.4389 0.3278 -0.0059 0.076 Uiso 1 1 calc R . .
H32B H 0.2720 0.4516 -0.0061 0.076 Uiso 1 1 calc R . .
H32C H 0.2932 0.3005 0.0462 0.076 Uiso 1 1 calc R . .
H31A H 0.497(6) 0.444(5) 0.085(3) 0.037(15) Uiso 1 1 d . . .

loop_
_atom_site_aniso_label
_atom_site_aniso_U_11
_atom_site_aniso_U_22
_atom_site_aniso_U_33
_atom_site_aniso_U_23
_atom_site_aniso_U_13
_atom_site_aniso_U_12
N1 0.030(2) 0.018(2) 0.019(2) -0.0123(17) 0.0015(17) -0.0087(18)
P2 0.0291(7) 0.0199(7) 0.0199(7) -0.0099(5) 0.0013(5) -0.0108(6)
Zn1 0.0338(4) 0.0261(4) 0.0247(3) -0.0086(3) 0.0009(2) -0.0102(3)
C1 0.033(3) 0.024(3) 0.023(3) -0.013(2) 0.001(2) -0.017(2)
C2 0.034(3) 0.034(3) 0.024(3) -0.011(2) -0.002(2) -0.014(3)
C3 0.052(4) 0.053(4) 0.022(3) -0.014(3) 0.005(3) -0.025(3)
C4 0.048(4) 0.053(4) 0.040(4) -0.028(3) 0.018(3) -0.031(3)
C5 0.032(3) 0.041(4) 0.043(4) -0.019(3) 0.012(3) -0.006(3)
C6 0.032(3) 0.037(3) 0.026(3) -0.008(2) 0.005(2) -0.011(3)
C7 0.024(3) 0.022(3) 0.023(3) -0.008(2) -0.003(2) -0.007(2)
C8 0.030(3) 0.024(3) 0.036(3) -0.016(2) 0.002(2) -0.010(2)
C9 0.045(4) 0.035(3) 0.044(4) -0.018(3) -0.004(3) -0.019(3)
C10 0.035(3) 0.033(3) 0.049(4) -0.004(3) -0.003(3) -0.022(3)
C11 0.029(3) 0.044(4) 0.043(4) -0.007(3) 0.010(3) -0.015(3)
C12 0.030(3) 0.027(3) 0.030(3) -0.015(2) 0.004(2) -0.007(2)
C13 0.021(3) 0.022(3) 0.024(3) -0.005(2) 0.006(2) -0.008(2)
C14 0.034(3) 0.021(3) 0.034(3) -0.011(2) 0.009(2) -0.015(2)
C15 0.032(3) 0.026(3) 0.023(3) -0.004(2) 0.000(2) -0.012(2)
C16 0.030(3) 0.026(3) 0.026(3) -0.006(2) -0.002(2) -0.008(2)
C17 0.035(3) 0.021(3) 0.025(3) -0.012(2) 0.001(2) -0.010(2)
C18 0.009(2) 0.021(2) 0.0040(19) 0.0035(17) 0.0001(15) -0.0090(18)
C19 0.049(4) 0.054(4) 0.039(4) -0.011(3) 0.008(3) -0.028(3)
C20 0.043(3) 0.031(3) 0.029(3) -0.017(2) 0.014(2) -0.019(3)
C21 0.050(4) 0.040(3) 0.029(3) -0.004(3) 0.008(3) -0.024(3)
C22 0.035(3) 0.019(3) 0.024(3) -0.009(2) 0.003(2) -0.011(2)
C23 0.041(3) 0.022(3) 0.023(3) -0.013(2) 0.004(2) -0.006(2)
C24 0.039(3) 0.018(3) 0.033(3) -0.015(2) -0.004(2) -0.010(2)
C25 0.036(3) 0.022(3) 0.026(3) -0.008(2) -0.004(2) -0.015(2)
C26 0.026(3) 0.021(3) 0.027(3) -0.009(2) 0.002(2) -0.008(2)
C27 0.030(3) 0.019(3) 0.021(3) -0.011(2) 0.000(2) -0.008(2)
C28 0.028(3) 0.030(3) 0.036(3) -0.016(2) 0.007(2) -0.012(2)
C29 0.045(4) 0.033(3) 0.050(4) -0.015(3) 0.016(3) -0.009(3)
C30 0.041(4) 0.044(4) 0.046(4) -0.013(3) 0.017(3) -0.013(3)
C31 0.052(4) 0.020(3) 0.035(3) -0.008(2) -0.007(3) -0.013(3)
C32 0.058(4) 0.055(4) 0.043(4) -0.015(3) -0.014(3) -0.021(3)

loop_
_atom_type_symbol
_atom_type_description
_atom_type_scat_dispersion_real
_atom_type_scat_dispersion_imag
_atom_type_scat_source
N N 0.0061 0.0033 'International Tables Vol C Tables 4.2.6.8 and 6.1.1.4'
P P 0.1023 0.0942 'International Tables Vol C Tables 4.2.6.8 and 6.1.1.4'
Zn Zn 0.2839 1.4301 'International Tables Vol C Tables 4.2.6.8 and 6.1.1.4'
C C 0.0033 0.0016 'International Tables Vol C Tables 4.2.6.8 and 6.1.1.4'
H H 0.0000 0.0000 'International Tables Vol C Tables 4.2.6.8 and 6.1.1.4'

loop_
_geom_angle_atom_site_label_1
_geom_angle_atom_site_label_2
_geom_angle_atom_site_label_3
_geom_angle
_geom_angle_site_symmetry_1
_geom_angle_site_symmetry_3
_geom_angle_publ_flag
C27 N1 C18 120.2(4) . . ?
C27 N1 Zn1 119.3(3) . . ?
C18 N1 Zn1 119.9(3) . . ?
C13 P2 C1 109.7(2) . . ?
C13 P2 C7 105.1(2) . . ?
C1 P2 C7 104.3(2) . . ?
C13 P2 Zn1 94.54(16) . . ?
C1 P2 Zn1 112.89(16) . . ?
C7 P2 Zn1 128.68(16) . . ?
N1 Zn1 C31 140.55(19) . . ?
N1 Zn1 P2 85.04(12) . . ?
C31 Zn1 P2 134.22(16) . . ?
C2 C1 C6 118.9(5) . . ?
C2 C1 P2 118.0(4) . . ?
C6 C1 P2 123.0(4) . . ?
C1 C2 C3 120.9(5) . . ?
C4 C3 C2 119.0(5) . . ?
C3 C4 C5 121.2(5) . . ?
C4 C5 C6 119.6(5) . . ?
C5 C6 C1 120.3(5) . . ?
C12 C7 C8 119.2(4) . . ?
C12 C7 P2 117.6(4) . . ?
C8 C7 P2 123.1(4) . . ?
C9 C8 C7 120.3(5) . . ?
C10 C9 C8 120.1(5) . . ?
C11 C10 C9 120.1(5) . . ?
C10 C11 C12 120.0(5) . . ?
C7 C12 C11 120.3(5) . . ?
C18 C13 C14 119.3(5) . . ?
C18 C13 P2 118.4(4) . . ?
C14 C13 P2 122.2(4) . . ?
C15 C14 C13 122.6(5) . . ?
C14 C15 C16 116.7(5) . . ?
C17 C16 C15 123.0(5) . . ?
C16 C17 C18 117.7(4) . . ?
C13 C18 C17 120.7(4) . . ?
C13 C18 N1 121.7(4) . . ?
C17 C18 N1 117.5(4) . . ?
C22 C20 C19 110.8(4) . . ?
C22 C20 C21 112.7(4) . . ?
C19 C20 C21 109.4(4) . . ?
C23 C22 C27 117.7(4) . . ?
C23 C22 C20 119.6(4) . . ?
C27 C22 C20 122.6(4) . . ?
C24 C23 C22 122.2(5) . . ?
C23 C24 C25 119.4(4) . . ?
C24 C25 C26 121.7(4) . . ?
C25 C26 C27 118.3(4) . . ?
C25 C26 C28 121.1(4) . . ?
C27 C26 C28 120.6(4) . . ?
C26 C27 C22 120.6(4) . . ?
C26 C27 N1 119.7(4) . . ?
C22 C27 N1 119.5(4) . . ?
C29 C28 C26 110.8(5) . . ?
C29 C28 C30 110.1(4) . . ?
C26 C28 C30 113.3(4) . . ?
C32 C31 Zn1 115.4(4) . . ?

loop_
_geom_bond_atom_site_label_1
_geom_bond_atom_site_label_2
_geom_bond_distance
_geom_bond_site_symmetry_2
_geom_bond_publ_flag
N1 C27 1.439(5) . ?
N1 C18 1.451(6) . ?
N1 Zn1 1.911(4) . ?
P2 C13 1.801(5) . ?
P2 C1 1.817(5) . ?
P2 C7 1.827(5) . ?
P2 Zn1 2.4450(14) . ?
Zn1 C31 1.956(5) . ?
C1 C2 1.379(7) . ?
C1 C6 1.387(7) . ?
C2 C3 1.394(7) . ?
C3 C4 1.359(8) . ?
C4 C5 1.378(8) . ?
C5 C6 1.380(7) . ?
C7 C12 1.381(6) . ?
C7 C8 1.391(6) . ?
C8 C9 1.387(7) . ?
C9 C10 1.384(8) . ?
C10 C11 1.370(8) . ?
C11 C12 1.403(7) . ?
C13 C18 1.329(6) . ?
C13 C14 1.405(7) . ?
C14 C15 1.372(7) . ?
C15 C16 1.385(7) . ?
C16 C17 1.369(7) . ?
C17 C18 1.436(6) . ?
C19 C20 1.513(8) . ?
C20 C22 1.508(7) . ?
C20 C21 1.521(7) . ?
C22 C23 1.390(6) . ?
C22 C27 1.415(6) . ?
C23 C24 1.369(7) . ?
C24 C25 1.380(7) . ?
C25 C26 1.386(6) . ?
C26 C27 1.409(7) . ?
C26 C28 1.519(6) . ?
C28 C29 1.513(7) . ?
C28 C30 1.530(7) . ?
C31 C32 1.534(7) . ?
